data_2213227
loop_
_publ_author_name
'D. Gayathri'
'D. Velmurugan'
'K. Ravikumar'
'K. Geetha'
'H. Surya Prakash Rao'

_publ_section_title
;
 2-[2-(Methylamino)-3-nitro-4<i>H</i>-chromen-4-yl]phenyl acetate
;
_journal_coeditor_code CI2343
_journal_issue 5
_journal_name_full 'Acta Crystallographica Section E'
_journal_page_first o2300
_journal_page_last o2302
_journal_paper_doi 10.1107/S1600536807015681
_journal_volume 63
_journal_year 2007
_chemical_formula_iupac 'C18 H16 N2 O5'
_chemical_formula_moiety 'C18 H16 N2 O5'
_chemical_formula_sum 'C18 H16 N2 O5'
_chemical_formula_weight 340.33
_chemical_name_systematic
;
2-[2-(Methylamino)-3-nitro-4H-chromen-4-yl]phenyl acetate
;
_space_group_IT_number 15
_symmetry_cell_setting monoclinic
_symmetry_space_group_name_Hall '-C 2yc'
_symmetry_space_group_name_H-M 'C 1 2/c 1'
_atom_sites_solution_hydrogens geom
_atom_sites_solution_primary direct
_atom_sites_solution_secondary difmap
_audit_creation_method SHELXL-97
_cell_angle_alpha 90.00
_cell_angle_beta 96.4400(10)
_cell_angle_gamma 90.00
_cell_formula_units_Z 8
_cell_length_a 23.7412(13)
_cell_length_b 8.3846(5)
_cell_length_c 16.1457(9)
_cell_measurement_reflns_used 1849
_cell_measurement_temperature 293(2)
_cell_measurement_theta_max 27.98
_cell_measurement_theta_min 2.58
_cell_volume 3193.7(3)
_computing_cell_refinement 'SAINT (Bruker, 2001)'
_computing_data_collection 'SMART (Bruker, 2001)'
_computing_data_reduction SAINT
_computing_molecular_graphics 'PLATON (Spek, 2003)'
_computing_publication_material 'SHELXL97 and PARST (Nardelli, 1995)'
_computing_structure_refinement 'SHELXL97 (Sheldrick, 1997)'
_computing_structure_solution 'SHELXS97 (Sheldrick, 1997)'
_diffrn_ambient_temperature 293(2)
_diffrn_measured_fraction_theta_full 0.999
_diffrn_measured_fraction_theta_max 0.975
_diffrn_measurement_device 'Bruker SMART APEX area-detector'
_diffrn_measurement_method \w
_diffrn_radiation_monochromator graphite
_diffrn_radiation_source 'fine-focus sealed tube'
_diffrn_radiation_type MoK\a
_diffrn_radiation_wavelength 0.71073
_diffrn_reflns_av_R_equivalents 0.0186
_diffrn_reflns_av_sigmaI/netI 0.0146
_diffrn_reflns_limit_h_max 31
_diffrn_reflns_limit_h_min -31
_diffrn_reflns_limit_k_max 11
_diffrn_reflns_limit_k_min -11
_diffrn_reflns_limit_l_max 21
_diffrn_reflns_limit_l_min -21
_diffrn_reflns_number 17564
_diffrn_reflns_theta_full 25.00
_diffrn_reflns_theta_max 27.98
_diffrn_reflns_theta_min 2.58
_diffrn_standards_number 0
_exptl_absorpt_coefficient_mu 0.105
_exptl_absorpt_correction_type none
_exptl_crystal_colour 'pale yellow'
_exptl_crystal_density_diffrn 1.416
_exptl_crystal_density_method 'not measured'
_exptl_crystal_description Block
_exptl_crystal_F_000 1424
_exptl_crystal_size_max 0.26
_exptl_crystal_size_mid 0.25
_exptl_crystal_size_min 0.23
_refine_diff_density_max 0.239
_refine_diff_density_min -0.195
_refine_ls_extinction_method none
_refine_ls_goodness_of_fit_ref 1.045
_refine_ls_hydrogen_treatment constr
_refine_ls_matrix_type full
_refine_ls_number_parameters 228
_refine_ls_number_reflns 3756
_refine_ls_number_restraints 0
_refine_ls_restrained_S_all 1.045
_refine_ls_R_factor_all 0.0497
_refine_ls_R_factor_gt 0.0430
_refine_ls_shift/su_max 0.001
_refine_ls_shift/su_mean 0.000
_refine_ls_structure_factor_coef Fsqd
_refine_ls_weighting_details 'calc w=1/[\s^2^(Fo^2^)+(0.0683P)^2^+1.1833P] where P=(Fo^2^+2Fc^2^)/3'
_refine_ls_weighting_scheme calc
_refine_ls_wR_factor_gt 0.1185
_refine_ls_wR_factor_ref 0.1254
_reflns_number_gt 3193
_reflns_number_total 3756
_reflns_threshold_expression I>2\s(I)
_cod_data_source_file ci2343.cif
_cod_data_source_block I
_cod_depositor_comments
;
The following automatic conversions were performed:
'_symmetry_cell_setting' value 'Monoclinic' changed to 'monoclinic'
according to '/home/saulius/struct/CIF-dictionaries/cif_core.dic'
dictionary named 'cif_core.dic' version 2.4.1 from 2010-06-29.

Automatic conversion script
Id: cif_fix_enum 1527 2010-12-29 10:47:43Z saulius 

The following automatic conversions were performed:

'_symmetry_cell_setting' value 'Monoclinic' changed to 'monoclinic'
according to /home/saulius/struct/CIF-dictionaries/cif_core.dic
dictionary named 'cif_core.dic' version 2.4.1 from 2010-06-29.

Automatic conversion script
Id: cif_fix_values 1715 2011-07-08 13:25:40Z adriana 
;
_cod_original_sg_symbol_H-M 'C 2/c'
_cod_database_code 2213227
_cod_database_fobs_code 2213227

loop_
_symmetry_equiv_pos_as_xyz
'x, y, z'
'-x, y, -z+1/2'
'x+1/2, y+1/2, z'
'-x+1/2, y+1/2, -z+1/2'
'-x, -y, -z'
'x, -y, z-1/2'
'-x+1/2, -y+1/2, -z'
'x+1/2, -y+1/2, z-1/2'

loop_
_atom_site_type_symbol
_atom_site_label
_atom_site_fract_x
_atom_site_fract_y
_atom_site_fract_z
_atom_site_U_iso_or_equiv
_atom_site_adp_type
_atom_site_calc_flag
_atom_site_refinement_flags
_atom_site_occupancy
C C1 0.42696(5) 0.12224(14) -0.08563(8) 0.0416(3) Uani d . 1
C C2 0.45343(6) 0.18373(16) -0.15090(9) 0.0507(3) Uani d . 1
H H2 0.4394 0.1630 -0.2060 0.061 Uiso calc R 1
C C3 0.50108(6) 0.27631(17) -0.13213(10) 0.0570(4) Uani d . 1
H H3 0.5193 0.3200 -0.1749 0.068 Uiso calc R 1
C C4 0.52182(6) 0.30436(18) -0.05049(11) 0.0594(4) Uani d . 1
H H4 0.5542 0.3661 -0.0382 0.071 Uiso calc R 1
C C5 0.49463(5) 0.24095(17) 0.01329(9) 0.0516(3) Uani d . 1
H H5 0.5091 0.2604 0.0683 0.062 Uiso calc R 1
C C6 0.44589(5) 0.14839(14) -0.00332(8) 0.0404(3) Uani d . 1
C C7 0.41439(5) 0.08465(14) 0.06624(7) 0.0393(3) Uani d . 1
H H7 0.4409 0.0183 0.1022 0.047 Uiso calc R 1
C C8 0.36606(5) -0.02023(13) 0.03169(7) 0.0387(3) Uani d . 1
C C9 0.34973(5) -0.03870(13) -0.05361(7) 0.0387(3) Uani d . 1
C C10 0.29442(7) -0.1457(2) -0.17822(9) 0.0601(4) Uani d . 1
H H10A 0.2933 -0.0443 -0.2060 0.090 Uiso calc R 1
H H10B 0.2583 -0.1974 -0.1897 0.090 Uiso calc R 1
H H10C 0.3233 -0.2110 -0.1980 0.090 Uiso calc R 1
C C11 0.39731(5) 0.22432(14) 0.11856(7) 0.0400(3) Uani d . 1
C C12 0.42461(6) 0.24920(19) 0.19836(8) 0.0538(3) Uani d . 1
H H12 0.4500 0.1731 0.2220 0.065 Uiso calc R 1
C C13 0.41465(7) 0.3850(2) 0.24330(9) 0.0654(4) Uani d . 1
H H13 0.4337 0.4002 0.2962 0.078 Uiso calc R 1
C C14 0.37687(7) 0.4964(2) 0.20985(10) 0.0636(4) Uani d . 1
H H14 0.3707 0.5885 0.2396 0.076 Uiso calc R 1
C C15 0.34780(6) 0.47297(17) 0.13213(10) 0.0546(3) Uani d . 1
H H15 0.3213 0.5476 0.1098 0.066 Uiso calc R 1
C C16 0.35833(5) 0.33763(15) 0.08762(8) 0.0418(3) Uani d . 1
C C17 0.32820(6) 0.41031(17) -0.05361(9) 0.0515(3) Uani d . 1
C C18 0.28639(7) 0.3624(2) -0.12467(10) 0.0675(4) Uani d . 1
H H18A 0.2808 0.4489 -0.1636 0.101 Uiso calc R 1
H H18B 0.2510 0.3362 -0.1044 0.101 Uiso calc R 1
H H18C 0.3004 0.2710 -0.1518 0.101 Uiso calc R 1
N N1 0.30695(4) -0.12197(13) -0.08906(6) 0.0456(3) Uani d . 1
H H1 0.2847 -0.1657 -0.0572 0.055 Uiso calc R 1
N N2 0.33750(4) -0.09860(12) 0.08866(6) 0.0447(3) Uani d . 1
O O1 0.37860(4) 0.03261(12) -0.11002(5) 0.0490(2) Uani d . 1
O O2 0.29324(4) -0.17915(12) 0.06513(6) 0.0565(3) Uani d . 1
O O3 0.35495(5) -0.08877(13) 0.16421(6) 0.0610(3) Uani d . 1
O O4 0.32637(4) 0.30655(10) 0.01109(6) 0.0484(2) Uani d . 1
O O5 0.35963(6) 0.52058(15) -0.05145(8) 0.0789(4) Uani d . 1

loop_
_atom_site_aniso_label
_atom_site_aniso_U_11
_atom_site_aniso_U_22
_atom_site_aniso_U_33
_atom_site_aniso_U_12
_atom_site_aniso_U_13
_atom_site_aniso_U_23
C1 0.0359(5) 0.0381(6) 0.0513(7) -0.0017(4) 0.0069(5) 0.0020(5)
C2 0.0497(7) 0.0493(7) 0.0551(8) -0.0025(6) 0.0144(6) 0.0029(6)
C3 0.0524(8) 0.0497(7) 0.0733(10) -0.0069(6) 0.0258(7) 0.0029(7)
C4 0.0434(7) 0.0502(8) 0.0869(11) -0.0127(6) 0.0182(7) -0.0090(7)
C5 0.0413(6) 0.0499(7) 0.0635(8) -0.0061(5) 0.0056(6) -0.0094(6)
C6 0.0335(5) 0.0354(5) 0.0522(7) 0.0013(4) 0.0051(5) -0.0005(5)
C7 0.0360(5) 0.0379(6) 0.0426(6) -0.0005(4) -0.0020(4) 0.0037(5)
C8 0.0385(6) 0.0338(5) 0.0434(6) -0.0026(4) 0.0030(5) 0.0032(4)
C9 0.0366(5) 0.0348(5) 0.0444(6) -0.0011(4) 0.0038(4) 0.0027(4)
C10 0.0581(8) 0.0742(10) 0.0472(7) -0.0181(7) 0.0020(6) -0.0097(7)
C11 0.0376(6) 0.0418(6) 0.0402(6) -0.0065(5) 0.0027(4) 0.0010(5)
C12 0.0539(7) 0.0611(8) 0.0440(7) -0.0089(6) -0.0050(6) 0.0005(6)
C13 0.0755(10) 0.0756(10) 0.0444(7) -0.0221(9) 0.0045(7) -0.0128(7)
C14 0.0752(10) 0.0586(9) 0.0607(9) -0.0167(8) 0.0240(8) -0.0196(7)
C15 0.0544(7) 0.0461(7) 0.0659(9) -0.0003(6) 0.0185(7) -0.0033(6)
C16 0.0393(6) 0.0425(6) 0.0439(6) -0.0048(5) 0.0056(5) 0.0011(5)
C17 0.0501(7) 0.0523(7) 0.0517(7) 0.0053(6) 0.0034(6) 0.0075(6)
C18 0.0658(9) 0.0775(11) 0.0554(9) 0.0064(8) -0.0095(7) 0.0088(8)
N1 0.0434(5) 0.0491(6) 0.0440(6) -0.0110(4) 0.0035(4) -0.0010(4)
N2 0.0502(6) 0.0391(5) 0.0449(6) -0.0046(4) 0.0060(4) 0.0029(4)
O1 0.0452(5) 0.0599(6) 0.0415(5) -0.0151(4) 0.0035(4) 0.0035(4)
O2 0.0579(6) 0.0550(6) 0.0580(6) -0.0216(5) 0.0120(4) 0.0017(4)
O3 0.0770(7) 0.0631(6) 0.0424(5) -0.0139(5) 0.0045(5) 0.0074(4)
O4 0.0475(5) 0.0443(5) 0.0509(5) -0.0005(4) -0.0065(4) 0.0054(4)
O5 0.0895(9) 0.0767(8) 0.0688(8) -0.0269(7) 0.0005(6) 0.0175(6)

loop_
_atom_type_symbol
_atom_type_description
_atom_type_scat_dispersion_real
_atom_type_scat_dispersion_imag
_atom_type_scat_source
C C 0.0033 0.0016 'International Tables Vol C Tables 4.2.6.8 and 6.1.1.4'
H H 0.0000 0.0000 'International Tables Vol C Tables 4.2.6.8 and 6.1.1.4'
N N 0.0061 0.0033 'International Tables Vol C Tables 4.2.6.8 and 6.1.1.4'
O O 0.0106 0.0060 'International Tables Vol C Tables 4.2.6.8 and 6.1.1.4'

loop_
_geom_angle_atom_site_label_1
_geom_angle_atom_site_label_2
_geom_angle_atom_site_label_3
_geom_angle
_geom_angle_publ_flag
C6 C1 C2 123.37(11) ?
C6 C1 O1 122.05(10) ?
C2 C1 O1 114.58(11) ?
C3 C2 C1 118.28(14) ?
C3 C2 H2 120.9 ?
C1 C2 H2 120.9 ?
C4 C3 C2 120.29(13) ?
C4 C3 H3 119.9 ?
C2 C3 H3 119.9 ?
C3 C4 C5 120.12(13) ?
C3 C4 H4 119.9 ?
C5 C4 H4 119.9 ?
C4 C5 C6 121.19(14) ?
C4 C5 H5 119.4 ?
C6 C5 H5 119.4 ?
C1 C6 C5 116.75(12) ?
C1 C6 C7 121.77(10) ?
C5 C6 C7 121.46(11) ?
C8 C7 C6 110.56(10) ?
C8 C7 C11 114.55(10) ?
C6 C7 C11 108.89(9) ?
C8 C7 H7 107.5 ?
C6 C7 H7 107.5 ?
C11 C7 H7 107.5 ?
N2 C8 C9 120.34(10) ?
N2 C8 C7 116.50(10) ?
C9 C8 C7 123.16(10) ?
N1 C9 O1 111.79(10) ?
N1 C9 C8 127.28(11) ?
O1 C9 C8 120.92(10) ?
N1 C10 H10A 109.5 ?
N1 C10 H10B 109.5 ?
H10A C10 H10B 109.5 ?
N1 C10 H10C 109.5 ?
H10A C10 H10C 109.5 ?
H10B C10 H10C 109.5 ?
C16 C11 C12 117.11(12) ?
C16 C11 C7 122.50(10) ?
C12 C11 C7 120.18(11) ?
C13 C12 C11 121.28(14) ?
C13 C12 H12 119.4 ?
C11 C12 H12 119.4 ?
C14 C13 C12 119.94(14) ?
C14 C13 H13 120.0 ?
C12 C13 H13 120.0 ?
C13 C14 C15 120.22(14) ?
C13 C14 H14 119.9 ?
C15 C14 H14 119.9 ?
C14 C15 C16 119.36(14) ?
C14 C15 H15 120.3 ?
C16 C15 H15 120.3 ?
C11 C16 C15 122.04(12) ?
C11 C16 O4 117.79(11) ?
C15 C16 O4 120.03(12) ?
O5 C17 O4 123.28(13) ?
O5 C17 C18 126.65(14) ?
O4 C17 C18 110.06(13) ?
C17 C18 H18A 109.5 ?
C17 C18 H18B 109.5 ?
H18A C18 H18B 109.5 ?
C17 C18 H18C 109.5 ?
H18A C18 H18C 109.5 ?
H18B C18 H18C 109.5 ?
C9 N1 C10 124.70(10) y
C9 N1 H1 117.7 ?
C10 N1 H1 117.7 ?
O3 N2 O2 120.04(10) ?
O3 N2 C8 119.36(10) ?
O2 N2 C8 120.60(10) ?
C9 O1 C1 121.10(10) y
C17 O4 C16 119.80(10) y

loop_
_geom_bond_atom_site_label_1
_geom_bond_atom_site_label_2
_geom_bond_distance
_geom_bond_publ_flag
C1 C6 1.3719(18) ?
C1 C2 1.3855(17) ?
C1 O1 1.3920(10) y
C2 C3 1.377(2) ?
C2 H2 0.93 ?
C3 C4 1.375(2) ?
C3 H3 0.93 ?
C4 C5 1.382(2) ?
C4 H4 0.93 ?
C5 C6 1.3941(17) ?
C5 H5 0.93 ?
C6 C7 1.5149(17) ?
C7 C8 1.5025(15) ?
C7 C11 1.5252(17) ?
C7 H7 0.98 ?
C8 N2 1.3702(15) ?
C8 C9 1.3968(17) ?
C9 N1 1.310(2) y
C9 O1 1.3410(10) y
C10 N1 1.451(2) y
C10 H10A 0.96 ?
C10 H10B 0.96 ?
C10 H10C 0.96 ?
C11 C16 1.3802(17) ?
C11 C12 1.3916(17) ?
C12 C13 1.385(2) ?
C12 H12 0.93 ?
C13 C14 1.364(3) ?
C13 H13 0.93 ?
C14 C15 1.377(2) ?
C14 H14 0.93 ?
C15 C16 1.3809(19) ?
C15 H15 0.93 ?
C16 O4 1.4000(15) ?
C17 O5 1.1862(18) ?
C17 O4 1.3638(16) ?
C17 C18 1.486(2) ?
C18 H18A 0.96 ?
C18 H18B 0.96 ?
C18 H18C 0.96 ?
N1 H1 0.86 ?
N2 O3 1.2460(10) y
N2 O2 1.2710(10) y

loop_
_geom_hbond_atom_site_label_D
_geom_hbond_atom_site_label_H
_geom_hbond_atom_site_label_A
_geom_hbond_site_symmetry_A
_geom_hbond_distance_DH
_geom_hbond_distance_HA
_geom_hbond_distance_DA
_geom_hbond_angle_DHA
N1 H1 O2 . 0.86 1.97 2.5910(10) 129
N1 H1 O2 7_545 0.86 2.25 2.9660(10) 140
C4 H4 O5 5_665 0.93 2.55 3.427(2) 157
C15 H15 O2 1_565 0.93 2.47 3.323(2) 152

loop_
_geom_torsion_atom_site_label_1
_geom_torsion_atom_site_label_2
_geom_torsion_atom_site_label_3
_geom_torsion_atom_site_label_4
_geom_torsion
_geom_torsion_publ_flag
C6 C1 C2 C3 -0.2(2) ?
O1 C1 C2 C3 178.88(12) ?
C1 C2 C3 C4 0.8(2) ?
C2 C3 C4 C5 -0.6(2) ?
C3 C4 C5 C6 -0.2(2) ?
C2 C1 C6 C5 -0.56(19) ?
O1 C1 C6 C5 -179.60(11) ?
C2 C1 C6 C7 177.46(12) ?
O1 C1 C6 C7 -1.59(18) ?
C4 C5 C6 C1 0.78(19) ?
C4 C5 C6 C7 -177.24(12) ?
C1 C6 C7 C8 6.03(15) ?
C5 C6 C7 C8 -176.05(11) ?
C1 C6 C7 C11 -120.66(12) ?
C5 C6 C7 C11 57.26(14) ?
C6 C7 C8 N2 173.67(10) ?
C11 C7 C8 N2 -62.85(13) ?
C6 C7 C8 C9 -6.77(16) ?
C11 C7 C8 C9 116.71(12) ?
N2 C8 C9 N1 2.55(19) ?
C7 C8 C9 N1 -176.99(11) ?
N2 C8 C9 O1 -177.52(11) ?
C7 C8 C9 O1 2.93(18) ?
C8 C7 C11 C16 -57.88(15) ?
C6 C7 C11 C16 66.49(14) ?
C8 C7 C11 C12 127.59(12) ?
C6 C7 C11 C12 -108.05(13) ?
C16 C11 C12 C13 -2.5(2) ?
C7 C11 C12 C13 172.34(13) ?
C11 C12 C13 C14 0.9(2) ?
C12 C13 C14 C15 1.2(2) ?
C13 C14 C15 C16 -1.6(2) ?
C12 C11 C16 C15 2.07(18) ?
C7 C11 C16 C15 -172.63(11) ?
C12 C11 C16 O4 -173.68(11) ?
C7 C11 C16 O4 11.62(17) ?
C14 C15 C16 C11 -0.1(2) ?
C14 C15 C16 O4 175.58(12) ?
O1 C9 N1 C10 4.6(2) y
C8 C9 N1 C10 -175.50(10) y
C9 C8 N2 O3 175.40(10) y
C7 C8 N2 O3 -5.02(16) ?
C9 C8 N2 O2 -5.4(2) y
C7 C8 N2 O2 174.14(10) ?
N1 C9 O1 C1 -177.59(10) ?
C8 C9 O1 C1 2.47(17) ?
C6 C1 O1 C9 -3.15(18) ?
C2 C1 O1 C9 177.73(11) ?
O5 C17 O4 C16 7.0(2) y
C18 C17 O4 C16 -173.80(10) y
C11 C16 O4 C17 -122.00(10) y
C15 C16 O4 C17 62.1(2) y
